data_9011587
loop_
_publ_author_name
'Moore, P. B.'
'Araki, T.'

_publ_section_title
;
 Johachidolite, CaAl[B3O7], a borate with very dense atomic structure
;
_journal_name_full 'Nature Physical Science'
_journal_page_first 63
_journal_page_last 65
_journal_paper_doi 10.1038/physci240063a0
_journal_volume 240
_journal_year 1972
_chemical_compound_source 'Johachido, North Korea'
_chemical_formula_sum 'Al B3 Ca O7'
_chemical_name_mineral Johachidolite
_space_group_IT_number 67
_symmetry_space_group_name_Hall '-C 2a 2'
_symmetry_space_group_name_H-M 'C m m a'
_cell_angle_alpha 90
_cell_angle_beta 90
_cell_angle_gamma 90
_cell_length_a 7.970
_cell_length_b 11.722
_cell_length_c 4.374
_cell_formula_units_Z 4
_cell_volume 408.638
_database_code_amcsd 0014687
_exptl_crystal_density_diffrn 3.438
_cod_original_formula_sum 'Ca Al B3 O7'
_cod_database_code 9011587

loop_
_space_group_symop_operation_xyz
x,y,z
1/2+x,1/2+y,z
1/2+x,-y,z
+x,1/2-y,z
1/2-x,y,-z
-x,1/2+y,-z
-x,y,z
1/2-x,1/2+y,z
x,-y,-z
1/2+x,1/2-y,-z
1/2+x,y,-z
+x,1/2+y,-z
1/2-x,-y,z
-x,1/2-y,z
-x,-y,-z
1/2-x,1/2-y,-z

loop_
_atom_site_label
_atom_site_fract_x
_atom_site_fract_y
_atom_site_fract_z
_atom_site_U_iso_or_equiv
Ca 0.25000 0.25000 0.00000 0.00988
Al 0.00000 0.00000 0.00000 0.00633
B1 0.25000 0.00000 0.50000 0.00633
B2 0.00000 0.13650 0.45710 0.00760
O1 0.00000 0.25000 0.32890 0.00722
O2 0.00000 0.13110 -0.22310 0.00773
O3 0.14660 0.07310 0.29900 0.00709

loop_
_cod_related_entry_id
_cod_related_entry_database
_cod_related_entry_code
1 AMCSD 0014687
